data_2209198
loop_
_publ_author_name
'Nelson, James R.'
'Narducci Sarjeant, Amy'
'Norquist, Alexander J.'

_publ_section_title
;
 Poly[bis(4-aminopyridinium) decaoxotrimolybdate(VI)]
;
_journal_coeditor_code HB2065
_journal_issue 6
_journal_name_full 'Acta Crystallographica Section E'
_journal_page_first m1448
_journal_page_last m1450
_journal_paper_doi 10.1107/S1600536806019374
_journal_volume 62
_journal_year 2006
_chemical_formula_iupac '(C5 H7 N2)2 [Mo3 O10]'
_chemical_formula_moiety '2C5 H7 N2 +, Mo3 O10 2-'
_chemical_formula_sum 'C10 H14 Mo3 N4 O10'
_chemical_formula_weight 638.06
_chemical_name_systematic
;
poly[bis(4-aminopyridinium) decaoxotrimolybdenum]
;
_space_group_IT_number 2
_symmetry_cell_setting triclinic
_symmetry_space_group_name_Hall '-P 1'
_symmetry_space_group_name_H-M 'P -1'
_atom_sites_solution_hydrogens geom
_atom_sites_solution_primary direct
_cell_angle_alpha 65.05(4)
_cell_angle_beta 89.94(3)
_cell_angle_gamma 72.91(3)
_cell_formula_units_Z 2
_cell_length_a 8.045(3)
_cell_length_b 10.376(5)
_cell_length_c 11.538(4)
_cell_measurement_reflns_used 6705
_cell_measurement_temperature 110(2)
_cell_measurement_theta_max 32.0120
_cell_measurement_theta_min 3.8273
_cell_volume 826.3(7)
_computing_cell_refinement 'CrysAlis RED'
_computing_data_collection 'CrysAlis CCD (Oxford Diffraction, 2004)'
_computing_data_reduction 'CrysAlis RED (Oxford Diffraction, 2004)'
_computing_molecular_graphics
;
ATOMS (Dowty, 2002)
;
_computing_publication_material
;
CRYSTALS
;
_computing_structure_refinement
;
CRYSTALS (Betteridge <i>et al.</i>,  2003)
;
_computing_structure_solution 'SIR92 (Altomare <i>et al.</i>,  1994)'
_diffrn_ambient_temperature 110
_diffrn_measured_fraction_theta_full 0.995
_diffrn_measured_fraction_theta_max 0.913
_diffrn_measurement_device_type
;
CrysAlis CCD
;
_diffrn_measurement_method \w
_diffrn_radiation_monochromator graphite
_diffrn_radiation_type 'Mo K\a'
_diffrn_radiation_wavelength 0.71073
_diffrn_reflns_av_R_equivalents 0.02
_diffrn_reflns_limit_h_max 11
_diffrn_reflns_limit_h_min -11
_diffrn_reflns_limit_k_max 15
_diffrn_reflns_limit_k_min -15
_diffrn_reflns_limit_l_max 17
_diffrn_reflns_limit_l_min -17
_diffrn_reflns_number 11942
_diffrn_reflns_theta_full 28.297
_diffrn_reflns_theta_max 32.156
_diffrn_reflns_theta_min 3.844
_diffrn_standards_decay_% 0.00
_diffrn_standards_interval_count 0
_diffrn_standards_interval_time 0
_diffrn_standards_number 0
_exptl_absorpt_coefficient_mu 2.306
_exptl_absorpt_correction_T_max 0.85
_exptl_absorpt_correction_T_min 0.76
_exptl_absorpt_correction_type analytical
_exptl_absorpt_process_details 'multifaceted crystal model (Clark & Reid, 1995)'
_exptl_crystal_colour colorless
_exptl_crystal_density_diffrn 2.565
_exptl_crystal_density_method 'not measured'
_exptl_crystal_description needle
_exptl_crystal_F_000 616
_exptl_crystal_size_max 0.22
_exptl_crystal_size_mid 0.10
_exptl_crystal_size_min 0.07
_refine_diff_density_max 1.56
_refine_diff_density_min -0.55
_refine_ls_extinction_method None
_refine_ls_goodness_of_fit_ref 0.8565
_refine_ls_hydrogen_treatment constr
_refine_ls_matrix_type full
_refine_ls_number_parameters 244
_refine_ls_number_reflns 3432
_refine_ls_number_restraints 0
_refine_ls_R_factor_all 0.0367
_refine_ls_R_factor_gt 0.0216
_refine_ls_shift/su_max 0.001077
_refine_ls_structure_factor_coef Fsqd
_refine_ls_weighting_details
;
w = [1-(F~o~-F~c~)^2^/36\s^2^(F)]^2^/[(0.176 \\times 10^5^)T~o~(x)-
(0.227 \\times 10^5^)T~1~(x)+(0.215 \\times 10^5^)T~2~(x)-
(0.768 \\times 10^4^)T~3~(x)+(0.406 \\times 10^4^)T~4~(x)]
where T~i~ are the Chebychev polynomials and x=F~c~/F~max~
(Prince, 1982; Watkin, 1994)
;
_refine_ls_weighting_scheme calc
_refine_ls_wR_factor_all 0.0462
_refine_ls_wR_factor_gt 0.0462
_refine_ls_wR_factor_ref 0.0462
_reflns_number_gt 3432
_reflns_number_total 5309
_reflns_threshold_expression I>3\s(I)
_cod_data_source_file hb2065.cif
_cod_data_source_block I
_cod_original_sg_symbol_Hall '-P 1 '
_cod_database_code 2209198

loop_
_symmetry_equiv_pos_as_xyz
x,y,z
-x,-y,-z

loop_
_atom_site_type_symbol
_atom_site_label
_atom_site_fract_x
_atom_site_fract_y
_atom_site_fract_z
_atom_site_U_iso_or_equiv
_atom_site_adp_type
_atom_site_occupancy
Mo Mo1 0.70361(3) 0.13745(3) 0.77090(2) 0.0070 Uani 1.0000
Mo Mo2 0.85271(3) 0.12633(3) 1.03909(2) 0.0066 Uani 1.0000
Mo Mo3 0.36820(3) 0.16537(3) 0.90934(2) 0.0066 Uani 1.0000
O O1 0.7593(3) 0.2900(3) 0.6703(2) 0.0124 Uani 1.0000
O O2 0.7372(3) 0.0265(3) 0.6918(2) 0.0121 Uani 1.0000
O O3 0.4522(3) 0.2343(2) 0.7382(2) 0.0088 Uani 1.0000
O O4 0.9085(3) 0.0290(2) 0.9023(2) 0.0082 Uani 1.0000
O O5 0.6353(3) 0.1904(2) 0.9383(2) 0.0084 Uani 1.0000
O O6 0.4196(3) 0.0373(2) 1.0843(2) 0.0079 Uani 1.0000
O O7 0.9133(3) 0.2824(3) 0.9646(2) 0.0112 Uani 1.0000
O O8 0.8108(3) 0.1256(3) 1.1855(2) 0.0108 Uani 1.0000
O O9 0.2041(3) 0.1114(2) 0.8643(2) 0.0094 Uani 1.0000
O O10 0.2642(3) 0.3350(3) 0.9085(2) 0.0108 Uani 1.0000
N N1 0.5752(4) -0.2276(3) 0.7936(3) 0.0113 Uani 1.0000
N N2 0.3959(4) -0.4380(3) 0.6132(3) 0.0133 Uani 1.0000
N N3 0.8192(5) -0.2675(4) 0.4450(3) 0.0231 Uani 1.0000
N N4 1.0494(4) -0.3557(4) 0.7974(3) 0.0214 Uani 1.0000
C C1 0.5932(4) -0.3743(4) 0.8591(3) 0.0122 Uani 1.0000
C C2 0.5347(4) -0.4477(4) 0.8019(3) 0.0121 Uani 1.0000
C C3 0.4523(4) -0.3684(3) 0.6721(3) 0.0093 Uani 1.0000
C C4 0.4337(4) -0.2145(4) 0.6074(3) 0.0109 Uani 1.0000
C C5 0.4964(4) -0.1487(4) 0.6702(3) 0.0117 Uani 1.0000
C C6 0.8392(5) -0.4000(4) 0.5461(4) 0.0208 Uani 1.0000
C C7 0.9199(5) -0.4360(4) 0.6640(3) 0.0137 Uani 1.0000
C C8 0.9788(4) -0.3286(4) 0.6818(3) 0.0108 Uani 1.0000
C C9 0.9591(5) -0.1914(4) 0.5728(4) 0.0169 Uani 1.0000
C C10 0.8817(5) -0.1654(4) 0.4562(4) 0.0210 Uani 1.0000
H H1 0.6210 -0.1768 0.8369 0.0147 Uiso 1.0000
H H2 0.6501 -0.4307 0.9512 0.0144 Uiso 1.0000
H H3 0.5504 -0.5571 0.8517 0.0135 Uiso 1.0000
H H4 0.3750 -0.1539 0.5159 0.0133 Uiso 1.0000
H H5 0.4831 -0.0394 0.6235 0.0146 Uiso 1.0000
H H6 0.4108 -0.5474 0.6614 0.0167 Uiso 1.0000
H H7 0.3391 -0.3806 0.5211 0.0167 Uiso 1.0000
H H8 0.7571 -0.2438 0.3599 0.0238 Uiso 1.0000
H H9 0.7936 -0.4742 0.5344 0.0268 Uiso 1.0000
H H10 0.9374 -0.5369 0.7376 0.0173 Uiso 1.0000
H H11 1.0013 -0.1138 0.5811 0.0198 Uiso 1.0000
H H12 0.8716 -0.0697 0.3783 0.0211 Uiso 1.0000
H H13 1.0890 -0.2781 0.8080 0.0251 Uiso 1.0000
H H14 1.0624 -0.4536 0.8737 0.0251 Uiso 1.0000

loop_
_atom_site_aniso_label
_atom_site_aniso_U_11
_atom_site_aniso_U_22
_atom_site_aniso_U_33
_atom_site_aniso_U_12
_atom_site_aniso_U_13
_atom_site_aniso_U_23
Mo1 0.00710(11) 0.00792(11) 0.00564(11) -0.00268(9) -0.00009(8) -0.00263(9)
Mo2 0.00644(11) 0.00693(11) 0.00677(11) -0.00194(9) -0.00027(8) -0.00354(9)
Mo3 0.00656(11) 0.00625(11) 0.00653(11) -0.00215(9) -0.00025(8) -0.00245(9)
O1 0.0135(11) 0.0105(10) 0.0105(10) -0.0054(8) 0.0004(8) -0.0011(8)
O2 0.0134(11) 0.0140(11) 0.0103(10) -0.0043(9) 0.0011(8) -0.0068(9)
O3 0.0095(10) 0.0093(10) 0.0064(9) -0.0031(8) 0.0002(7) -0.0022(8)
O4 0.0089(9) 0.0096(10) 0.0072(9) -0.0026(8) 0.0007(7) -0.0050(8)
O5 0.0076(9) 0.0100(10) 0.0070(9) -0.0017(8) -0.0012(7) -0.0040(8)
O6 0.0092(9) 0.0067(9) 0.0073(9) -0.0023(7) 0.0010(7) -0.0029(8)
O7 0.0118(10) 0.0087(10) 0.0134(10) -0.0041(8) 0.0013(8) -0.0045(9)
O8 0.0112(10) 0.0134(11) 0.0084(10) -0.0032(8) 0.0008(8) -0.0059(8)
O9 0.0056(9) 0.0060(9) 0.0161(11) -0.0007(7) -0.0025(8) -0.0051(9)
O10 0.0115(10) 0.0082(10) 0.0110(10) -0.0019(8) -0.0005(8) -0.0035(8)
N1 0.0123(12) 0.0135(13) 0.0112(12) -0.0053(10) 0.0009(10) -0.0078(10)
N2 0.0180(13) 0.0093(12) 0.0123(12) -0.0041(10) -0.0034(10) -0.0047(10)
N3 0.0284(17) 0.0209(16) 0.0108(13) 0.0034(13) -0.0072(12) -0.0060(12)
N4 0.0277(17) 0.0144(14) 0.0192(15) 0.0013(12) -0.0096(12) -0.0101(12)
C1 0.0131(14) 0.0133(14) 0.0096(13) -0.0042(11) -0.0012(11) -0.0046(11)
C2 0.0129(14) 0.0107(14) 0.0106(13) -0.0035(11) -0.0017(11) -0.0030(11)
C3 0.0095(13) 0.0110(13) 0.0083(13) -0.0019(10) 0.0019(10) -0.0060(11)
C4 0.0131(14) 0.0109(13) 0.0088(13) -0.0042(11) 0.0007(10) -0.0040(11)
C5 0.0137(14) 0.0095(13) 0.0124(14) -0.0038(11) 0.0019(11) -0.0053(11)
C6 0.0173(16) 0.0227(18) 0.0270(19) -0.0053(14) -0.0020(14) -0.0160(16)
C7 0.0166(15) 0.0130(14) 0.0131(14) -0.0058(12) 0.0021(12) -0.0066(12)
C8 0.0115(13) 0.0094(13) 0.0121(13) -0.0008(11) 0.0002(11) -0.0069(11)
C9 0.0185(16) 0.0104(14) 0.0206(17) -0.0046(12) 0.0016(13) -0.0058(13)
C10 0.0258(19) 0.0132(16) 0.0142(15) -0.0008(14) 0.0044(14) -0.0006(13)

loop_
_atom_type_symbol
_atom_type_scat_dispersion_real
_atom_type_scat_dispersion_imag
_atom_type_scat_source
'Mo  ' -1.6832 0.6857 International_Tables_Vol_IV_Table_2.2B
'O   ' 0.0106 0.0060 International_Tables_Vol_IV_Table_2.2B
'C   ' 0.0033 0.0016 International_Tables_Vol_IV_Table_2.2B
'N   ' 0.0061 0.0033 International_Tables_Vol_IV_Table_2.2B
'H   ' 0.0000 0.0000 International_Tables_Vol_IV_Table_2.2B

loop_
_geom_angle_atom_site_label_1
_geom_angle_atom_site_label_2
_geom_angle_atom_site_label_3
_geom_angle_site_symmetry_1
_geom_angle_site_symmetry_3
_geom_angle
_geom_angle_publ_flag
O1 Mo1 O2 . . 104.11(11) n
O1 Mo1 O3 . . 97.43(10) n
O2 Mo1 O3 . . 103.93(10) n
O1 Mo1 O4 . . 100.82(10) n
O2 Mo1 O4 . . 100.31(10) n
O3 Mo1 O4 . . 144.92(9) n
O1 Mo1 O5 . . 101.74(10) n
O2 Mo1 O5 . . 154.09(10) n
O3 Mo1 O5 . . 74.31(8) n
O1 Mo1 O6 . 2_657 168.53(10) n
O2 Mo1 O6 . 2_657 84.69(10) n
O3 Mo1 O6 . 2_657 73.00(8) n
O4 Mo1 O5 . . 72.80(8) n
O4 Mo1 O6 . 2_657 84.53(8) n
O5 Mo1 O6 . 2_657 69.95(8) n
O4 Mo2 O4 . 2_757 71.07(10) n
O4 Mo2 O5 . . 75.31(9) n
O4 Mo2 O5 2_757 . 143.92(9) n
O4 Mo2 O7 . . 100.90(10) n
O4 Mo2 O7 2_757 . 98.92(10) n
O5 Mo2 O7 . . 99.90(10) n
O4 Mo2 O8 . . 155.51(10) n
O4 Mo2 O8 2_757 . 98.10(10) n
O5 Mo2 O8 . . 107.44(10) n
O7 Mo2 O8 . . 102.49(11) n
O4 Mo2 O9 . 2_657 73.53(8) n
O4 Mo2 O9 2_757 2_657 75.48(8) n
O5 Mo2 O9 . 2_657 82.88(8) n
O7 Mo2 O9 . 2_657 173.05(10) n
O8 Mo2 O9 . 2_657 82.58(10) n
O3 Mo3 O5 . . 72.52(8) n
O3 Mo3 O6 . . 147.82(9) n
O5 Mo3 O6 . . 83.90(9) n
O3 Mo3 O6 . 2_657 74.29(8) n
O5 Mo3 O6 . 2_657 71.17(8) n
O6 Mo3 O6 . 2_657 77.59(10) n
O3 Mo3 O9 . . 95.72(10) n
O5 Mo3 O9 . . 161.37(9) n
O6 Mo3 O9 . . 100.61(10) n
O3 Mo3 O10 . . 99.86(10) n
O5 Mo3 O10 . . 90.75(10) n
O6 Mo3 O10 . . 102.07(10) n
O6 Mo3 O9 2_657 . 91.99(9) n
O6 Mo3 O10 2_657 . 161.89(10) n
O9 Mo3 O10 . . 105.75(11) n
C1 N1 C5 . . 120.6(3) n
C1 N1 H1 . . 119.7 no
C5 N1 H1 . . 119.7 no
C3 N2 H6 . . 120.0 no
C3 N2 H7 . . 120.0 no
H6 N2 H7 . . 120.000 no
C6 N3 C10 . . 121.0(3) n
C6 N3 H8 . . 119.5 no
C10 N3 H8 . . 119.5 no
C8 N4 H13 . . 120.0 no
C8 N4 H14 . . 120.0 no
H13 N4 H14 . . 120.000 no
N1 C1 C2 . . 121.2(3) n
N1 C1 H2 . . 119.5 no
C2 C1 H2 . . 119.4 no
C1 C2 C3 . . 119.8(3) n
C1 C2 H3 . . 120.1 no
C3 C2 H3 . . 120.1 no
N2 C3 C2 . . 121.0(3) n
N2 C3 C4 . . 121.6(3) n
C2 C3 C4 . . 117.3(3) n
C3 C4 C5 . . 119.7(3) n
C3 C4 H4 . . 120.1 no
C5 C4 H4 . . 120.2 no
N1 C5 C4 . . 121.4(3) n
N1 C5 H5 . . 119.4 no
C4 C5 H5 . . 119.2 no
N3 C6 C7 . . 121.6(3) n
N3 C6 H9 . . 119.2 no
C7 C6 H9 . . 119.2 no
C6 C7 C8 . . 119.2(3) n
C6 C7 H10 . . 120.5 no
C8 C7 H10 . . 120.4 no
N4 C8 C7 . . 121.2(3) n
N4 C8 C9 . . 121.0(3) n
C7 C8 C9 . . 117.7(3) n
C8 C9 C10 . . 119.6(3) n
C8 C9 H11 . . 120.1 no
C10 C9 H11 . . 120.4 no
N3 C10 C9 . . 120.7(3) n
N3 C10 H12 . . 119.7 no
C9 C10 H12 . . 119.6 no

loop_
_geom_bond_atom_site_label_1
_geom_bond_atom_site_label_2
_geom_bond_site_symmetry_2
_geom_bond_distance
_geom_bond_publ_flag
Mo1 O1 . 1.709(2) yes
Mo1 O2 . 1.713(2) yes
Mo1 O3 . 1.931(2) yes
Mo1 O4 . 1.938(2) yes
Mo1 O5 . 2.247(2) yes
Mo1 O6 2_657 2.358(2) yes
Mo2 O4 . 2.188(2) yes
Mo2 O4 2_757 2.002(2) yes
Mo2 O5 . 1.877(2) yes
Mo2 O7 . 1.700(2) yes
Mo2 O8 . 1.720(2) yes
Mo2 O9 2_657 2.424(2) yes
Mo3 O3 . 1.990(2) yes
Mo3 O5 . 2.280(2) yes
Mo3 O6 . 1.852(2) yes
Mo3 O6 2_657 2.258(2) yes
Mo3 O9 . 1.735(2) yes
Mo3 O10 . 1.708(2) yes
N1 C1 . 1.345(4) n
N1 C5 . 1.346(4) n
N1 H1 . 1.000 no
N2 C3 . 1.339(4) n
N2 H6 . 1.000 no
N2 H7 . 1.000 no
N3 C6 . 1.339(5) n
N3 C10 . 1.349(5) n
N3 H8 . 1.000 no
N4 C8 . 1.332(4) n
N4 H13 . 1.000 no
N4 H14 . 1.000 no
C1 C2 . 1.368(4) n
C1 H2 . 1.000 no
C2 C3 . 1.415(4) n
C2 H3 . 1.000 no
C3 C4 . 1.409(4) n
C4 C5 . 1.367(4) n
C4 H4 . 1.000 no
C5 H5 . 1.000 no
C6 C7 . 1.357(5) n
C6 H9 . 1.000 no
C7 C8 . 1.418(4) n
C7 H10 . 1.000 no
C8 C9 . 1.411(5) n
C9 C10 . 1.366(5) n
C9 H11 . 1.000 no
C10 H12 . 1.000 no

loop_
_geom_hbond_atom_site_label_D
_geom_hbond_atom_site_label_H
_geom_hbond_atom_site_label_A
_geom_hbond_site_symmetry_A
_geom_hbond_distance_DH
_geom_hbond_distance_HA
_geom_hbond_distance_DA
_geom_hbond_angle_DHA
_geom_hbond_publ_flag
N1 H1 O6 2_657 1.00 1.96 2.877(3) 151 yes
N2 H6 O3 1_545 1.00 1.97 2.967(4) 173 yes
N2 H7 O1 2_656 1.00 2.05 3.043(4) 172 yes
N3 H8 O3 2_656 1.00 1.99 2.883(4) 148 yes
N4 H13 O8 2_757 1.00 2.00 2.997(4) 173 yes
N4 H14 O10 1_645 1.00 2.19 2.864(4) 124 yes
